data_7237262
loop_
_publ_author_name
'Sun, Qi'
'Li, Xin'
'Lin, Qiuhan'
'Lu, Ming'

_publ_section_title
;
 Dancing with 5-substituted monotetrazoles, oxygen-rich ions, and silver:
 towards primary explosives with positive oxygen balance and excellent
 energetic performance
;
_journal_issue 9
_journal_name_full 'Journal of Materials Chemistry A'
_journal_page_first 4611
_journal_paper_doi 10.1039/C8TA12506F
_journal_volume 7
_journal_year 2019
_chemical_formula_moiety 'C4 H8 Ag7 N23 O9'
_chemical_formula_sum 'C4 H8 Ag7 N23 O9'
_chemical_formula_weight 1277.42
_space_group_crystal_system triclinic
_space_group_IT_number 1
_space_group_name_Hall 'P 1'
_space_group_name_H-M_alt 'P 1'
_atom_sites_solution_hydrogens geom
_audit_creation_method SHELXL-2014/7
_audit_update_record
;
2018-12-28 deposited with the CCDC.
2019-01-24 downloaded from the CCDC.
;
_cell_angle_alpha 93.300(2)
_cell_angle_beta 97.259(2)
_cell_angle_gamma 105.496(2)
_cell_formula_units_Z 1
_cell_length_a 7.0494(4)
_cell_length_b 9.2238(5)
_cell_length_c 9.4011(5)
_cell_measurement_reflns_used 3830
_cell_measurement_temperature 173(2)
_cell_measurement_theta_max 25.30
_cell_measurement_theta_min 3.16
_cell_volume 581.67(6)
_computing_structure_refinement 'SHELXL-2014/7 (Sheldrick, 2014)'
_diffrn_ambient_temperature 173(2)
_diffrn_measured_fraction_theta_full 0.999
_diffrn_measured_fraction_theta_max 0.997
_diffrn_measurement_device_type 'PHOTON 100 CMOS detector'
_diffrn_measurement_method 'omega scan'
_diffrn_radiation_type MoK\a
_diffrn_radiation_wavelength 0.71073
_diffrn_reflns_av_R_equivalents 0.0691
_diffrn_reflns_av_unetI/netI 0.0666
_diffrn_reflns_Laue_measured_fraction_full 0.999
_diffrn_reflns_Laue_measured_fraction_max 0.997
_diffrn_reflns_limit_h_max 8
_diffrn_reflns_limit_h_min -7
_diffrn_reflns_limit_k_max 11
_diffrn_reflns_limit_k_min -11
_diffrn_reflns_limit_l_max 11
_diffrn_reflns_limit_l_min -11
_diffrn_reflns_number 13362
_diffrn_reflns_point_group_measured_fraction_full 0.999
_diffrn_reflns_point_group_measured_fraction_max 0.997
_diffrn_reflns_theta_full 25.242
_diffrn_reflns_theta_max 25.419
_diffrn_reflns_theta_min 2.194
_diffrn_source 'sealed tube'
_exptl_absorpt_coefficient_mu 5.865
_exptl_absorpt_correction_T_max 0.7452
_exptl_absorpt_correction_T_min 0.4600
_exptl_absorpt_correction_type multi-scan
_exptl_absorpt_process_details 'SADABS (Bruker, 2014)'
_exptl_crystal_density_diffrn 3.647
_exptl_crystal_description plate
_exptl_crystal_F_000 594
_exptl_crystal_size_max 0.100
_exptl_crystal_size_mid 0.080
_exptl_crystal_size_min 0.030
_refine_diff_density_max 2.051
_refine_diff_density_min -3.054
_refine_diff_density_rms 0.400
_refine_ls_abs_structure_details
;
 Refined as an inversion twin.
;
_refine_ls_abs_structure_Flack 0.49(16)
_refine_ls_extinction_method none
_refine_ls_goodness_of_fit_ref 1.165
_refine_ls_hydrogen_treatment constr
_refine_ls_matrix_type full
_refine_ls_number_parameters 443
_refine_ls_number_reflns 3985
_refine_ls_number_restraints 520
_refine_ls_restrained_S_all 1.097
_refine_ls_R_factor_all 0.0747
_refine_ls_R_factor_gt 0.0623
_refine_ls_shift/su_max 0.000
_refine_ls_shift/su_mean 0.000
_refine_ls_structure_factor_coef Fsqd
_refine_ls_weighting_details 'w=1/[\s^2^(Fo^2^)+(0.1077P)^2^+6.6591P] where P=(Fo^2^+2Fc^2^)/3'
_refine_ls_weighting_scheme calc
_refine_ls_wR_factor_gt 0.1729
_refine_ls_wR_factor_ref 0.1799
_reflns_Friedel_coverage 1.000
_reflns_Friedel_fraction_full 0.999
_reflns_Friedel_fraction_max 0.997
_reflns_number_gt 3477
_reflns_number_total 3985
_reflns_threshold_expression 'I > 2\s(I)'
_cod_data_source_file c8ta12506f2.cif
_cod_data_source_block 1_CCDC4
_cod_database_code 7237262
_shelx_shelxl_version_number 2014/7
_shelx_space_group_comment
;
The symmetry employed for this shelxl refinement is uniquely defined
by the following loop, which should always be used as a source of
symmetry information in preference to the above space-group names.
They are only intended as comments.
;
_shelx_estimated_absorpt_t_min 0.592
_shelx_estimated_absorpt_t_max 0.844

loop_
_space_group_symop_operation_xyz
'x, y, z'

loop_
_atom_site_label
_atom_site_type_symbol
_atom_site_fract_x
_atom_site_fract_y
_atom_site_fract_z
_atom_site_U_iso_or_equiv
_atom_site_adp_type
_atom_site_occupancy
_atom_site_site_symmetry_order
_atom_site_calc_flag
_atom_site_refinement_flags_posn
_atom_site_refinement_flags_adp
_atom_site_refinement_flags_occupancy
_atom_site_disorder_assembly
_atom_site_disorder_group
Ag1 Ag 0.3100(5) 0.5482(4) 0.3954(4) 0.0280(8) Uani 1 1 d . . . . .
Ag2 Ag 0.2393(5) 0.7977(3) 0.6566(3) 0.0255(7) Uani 1 1 d . . . . .
Ag3 Ag 0.5471(4) 0.7723(3) 1.0800(3) 0.0163(6) Uani 1 1 d . . . . .
Ag4 Ag 0.5326(4) 1.2182(3) 0.6251(3) 0.0167(6) Uani 1 1 d . . . . .
Ag5 Ag 0.0389(4) -0.1253(3) 0.1694(3) 0.0161(6) Uani 1 1 d . . . . .
Ag6 Ag 0.0483(4) 0.3450(3) 0.6975(3) 0.0189(6) Uani 1 1 d . . . . .
Ag7 Ag 0.2588(5) 0.2919(3) 0.0832(3) 0.0238(7) Uani 1 1 d . . . . .
C1A C 0.045(5) 0.077(4) 0.464(3) 0.009(5) Uani 1 1 d . U . . .
C1B C 0.584(5) 1.030(4) 0.344(4) 0.018(8) Uani 1 1 d . U . . .
C1C C 0.562(5) 0.489(4) 0.875(3) 0.007(7) Uani 1 1 d . U . . .
C1D C 0.021(5) 0.637(4) -0.097(4) 0.015(6) Uani 1 1 d . U . . .
N1A N 0.095(4) 0.229(3) 0.511(3) 0.017(5) Uani 1 1 d . U . . .
N2A N 0.167(4) 0.300(3) 0.399(3) 0.010(4) Uani 1 1 d . U . . .
N3A N 0.168(4) 0.203(3) 0.292(3) 0.010(4) Uani 1 1 d . U . . .
N4A N 0.099(4) 0.069(3) 0.330(3) 0.011(4) Uani 1 1 d . U . . .
N5A N -0.035(5) -0.036(3) 0.533(3) 0.022(7) Uani 1 1 d . U . . .
H5A1 H -0.0599 -0.1291 0.4936 0.026 Uiso 1 1 calc R U . . .
H5A2 H -0.0651 -0.0196 0.6199 0.026 Uiso 1 1 calc R U . . .
N1B N 0.523(4) 0.882(3) 0.285(3) 0.008(5) Uani 1 1 d . U . . .
N2B N 0.434(4) 0.794(3) 0.380(3) 0.013(6) Uani 1 1 d . U . . .
N3B N 0.425(4) 0.882(3) 0.489(3) 0.015(6) Uani 1 1 d . U . . .
N4B N 0.511(4) 1.035(3) 0.466(3) 0.017(6) Uani 1 1 d . U . . .
N5B N 0.683(4) 1.147(3) 0.283(3) 0.009(5) Uani 1 1 d . U . . .
H5B1 H 0.7051 1.2392 0.3242 0.011 Uiso 1 1 calc R U . . .
H5B2 H 0.7264 1.1327 0.2009 0.011 Uiso 1 1 calc R U . . .
N1C N 0.532(4) 0.429(3) 0.739(3) 0.007(5) Uani 1 1 d . U . . .
N2C N 0.481(4) 0.538(3) 0.666(3) 0.014(6) Uani 1 1 d . U . . .
N3C N 0.479(4) 0.648(3) 0.755(3) 0.008(5) Uani 1 1 d . U . . .
N4C N 0.530(4) 0.620(3) 0.897(3) 0.011(6) Uani 1 1 d . U . . .
N5C N 0.589(4) 0.400(3) 0.998(3) 0.020(7) Uani 1 1 d . U . . .
H5C1 H 0.5832 0.4365 1.0855 0.024 Uiso 1 1 calc R U . . .
H5C2 H 0.6110 0.3116 0.9837 0.024 Uiso 1 1 calc R U . . .
N6C N 0.345(5) 0.027(4) -0.070(4) 0.023(7) Uani 1 1 d . U . . .
N1D N 0.047(4) 0.682(3) 0.033(3) 0.012(5) Uani 1 1 d . U . . .
N2D N 0.105(4) 0.573(3) 0.111(3) 0.017(5) Uani 1 1 d . U . . .
N3D N 0.108(4) 0.461(3) 0.014(3) 0.013(4) Uani 1 1 d . U . . .
N4D N 0.055(4) 0.496(3) -0.118(3) 0.011(5) Uani 1 1 d . U . . .
N5D N -0.039(4) 0.703(3) -0.219(3) 0.012(6) Uani 1 1 d . U . . .
H5D1 H -0.0656 0.7904 -0.2089 0.014 Uiso 1 1 calc R U . . .
H5D2 H -0.0505 0.6564 -0.3051 0.014 Uiso 1 1 calc R U . . .
O1C O 0.323(4) 0.062(3) 0.058(3) 0.033(7) Uani 1 1 d . U . . .
O2C O 0.399(4) -0.081(3) -0.108(3) 0.025(6) Uani 1 1 d . U . . .
O3C O 0.279(4) 0.097(4) -0.169(3) 0.032(7) Uani 1 1 d . . . . .
N6A N 0.782(6) 0.549(4) 0.387(4) 0.024(6) Uani 0.50(4) 1 d D U P A 1
O1A O 0.641(7) 0.440(4) 0.334(6) 0.029(9) Uani 0.50(4) 1 d D U P A 1
O2A O 0.903(7) 0.536(5) 0.489(5) 0.026(8) Uani 0.50(4) 1 d D U P A 1
O3A O 0.802(7) 0.674(4) 0.338(5) 0.024(8) Uani 0.50(4) 1 d D U P A 1
N6Z N 0.798(6) 0.544(4) 0.395(4) 0.023(6) Uani 0.50(4) 1 d D U P A 2
O1Z O 0.664(7) 0.495(6) 0.291(4) 0.029(9) Uani 0.50(4) 1 d D U P A 2
O2Z O 0.807(8) 0.470(5) 0.500(5) 0.027(8) Uani 0.50(4) 1 d D U P A 2
O3Z O 0.922(7) 0.668(4) 0.394(5) 0.028(8) Uani 0.50(4) 1 d D U P A 2
N6B N 0.808(4) 1.060(2) 0.894(2) 0.010(3) Uani 0.87(3) 1 d D U P B 3
O1B O 0.845(4) 0.938(2) 0.930(2) 0.011(4) Uani 0.87(3) 1 d D U P B 3
O2B O 0.798(4) 1.087(2) 0.763(2) 0.010(3) Uani 0.87(3) 1 d D U P B 3
O3B O 0.780(4) 1.150(2) 0.990(2) 0.010(4) Uani 0.87(3) 1 d D U P B 3
N6Y N 0.786(14) 1.091(9) 0.927(9) 0.010(3) Uiso 0.13(3) 1 d D U P B 4
O1Y O 0.85(2) 1.141(14) 1.058(10) 0.010(4) Uiso 0.13(3) 1 d D U P B 4
O2Y O 0.80(3) 0.962(11) 0.882(14) 0.010(4) Uiso 0.13(3) 1 d D U P B 4
O3Y O 0.71(2) 1.169(13) 0.841(13) 0.010(3) Uiso 0.13(3) 1 d D U P B 4

loop_
_atom_site_aniso_label
_atom_site_aniso_U_11
_atom_site_aniso_U_22
_atom_site_aniso_U_33
_atom_site_aniso_U_23
_atom_site_aniso_U_13
_atom_site_aniso_U_12
Ag1 0.044(2) 0.0091(11) 0.0315(15) 0.0016(10) 0.0202(13) 0.0020(12)
Ag2 0.0311(18) 0.0323(16) 0.0160(13) 0.0054(11) 0.0148(12) 0.0077(13)
Ag3 0.0203(15) 0.0156(13) 0.0115(13) -0.0045(10) 0.0058(11) 0.0022(11)
Ag4 0.0236(15) 0.0085(12) 0.0170(14) -0.0066(10) 0.0038(11) 0.0038(11)
Ag5 0.0204(14) 0.0127(14) 0.0144(13) -0.0073(10) 0.0030(11) 0.0047(11)
Ag6 0.0246(15) 0.0165(14) 0.0154(14) -0.0067(10) 0.0074(12) 0.0051(11)
Ag7 0.0414(19) 0.0187(14) 0.0200(15) 0.0086(11) 0.0139(13) 0.0172(13)
C1A 0.009(6) 0.009(6) 0.008(6) 0.000(3) 0.000(3) 0.002(3)
C1B 0.013(10) 0.021(10) 0.019(10) -0.002(7) 0.004(7) 0.004(7)
C1C 0.007(7) 0.008(7) 0.007(7) 0.000(3) 0.001(3) 0.001(3)
C1D 0.013(9) 0.016(9) 0.012(9) -0.003(8) -0.004(8) 0.002(8)
N1A 0.020(8) 0.013(8) 0.013(8) -0.001(7) -0.002(7) 0.001(7)
N2A 0.012(7) 0.010(7) 0.007(6) 0.002(5) 0.006(5) 0.001(5)
N3A 0.010(8) 0.012(7) 0.010(7) 0.001(7) 0.007(7) 0.005(7)
N4A 0.010(8) 0.010(8) 0.012(8) 0.003(7) 0.003(7) 0.003(7)
N5A 0.029(16) 0.014(13) 0.019(13) -0.006(11) -0.001(12) 0.003(12)
N1B 0.008(8) 0.007(8) 0.005(7) 0.000(6) 0.003(6) -0.003(6)
N2B 0.013(12) 0.014(10) 0.012(10) -0.008(8) -0.002(9) 0.008(9)
N3B 0.014(11) 0.008(10) 0.016(11) -0.003(9) 0.004(9) -0.005(8)
N4B 0.019(9) 0.013(8) 0.017(8) 0.003(6) -0.002(6) 0.006(6)
N5B 0.011(7) 0.008(7) 0.008(7) 0.002(5) 0.001(5) 0.000(5)
N1C 0.007(6) 0.006(6) 0.007(6) -0.001(3) 0.001(3) 0.002(3)
N2C 0.017(11) 0.005(10) 0.016(11) 0.001(9) 0.001(9) -0.003(9)
N3C 0.009(10) 0.008(10) 0.007(10) 0.002(8) 0.000(8) 0.003(8)
N4C 0.015(8) 0.005(8) 0.010(8) -0.001(6) -0.002(6) 0.002(6)
N5C 0.024(12) 0.020(11) 0.020(11) 0.009(9) 0.001(10) 0.016(10)
N6C 0.026(13) 0.023(12) 0.027(12) 0.011(10) 0.016(10) 0.011(10)
N1D 0.016(7) 0.009(7) 0.012(7) 0.000(5) 0.002(6) 0.005(5)
N2D 0.021(10) 0.014(9) 0.017(9) 0.002(8) 0.002(9) 0.003(8)
N3D 0.014(8) 0.016(8) 0.013(8) 0.001(7) 0.005(7) 0.008(7)
N4D 0.013(8) 0.012(8) 0.009(8) -0.003(7) -0.004(7) 0.004(7)
N5D 0.013(11) 0.012(10) 0.012(10) 0.004(8) 0.005(9) 0.003(9)
O1C 0.045(13) 0.033(11) 0.029(11) -0.003(9) 0.015(10) 0.021(10)
O2C 0.029(11) 0.012(9) 0.034(11) -0.010(8) 0.005(9) 0.009(9)
O3C 0.028(17) 0.048(19) 0.031(16) 0.002(14) 0.004(13) 0.025(15)
N6A 0.030(14) 0.022(11) 0.025(12) 0.006(10) 0.008(11) 0.013(11)
O1A 0.035(17) 0.016(16) 0.033(17) 0.004(14) 0.006(15) 0.002(14)
O2A 0.033(17) 0.022(16) 0.026(15) 0.005(14) 0.005(14) 0.011(14)
O3A 0.032(15) 0.020(13) 0.025(14) 0.014(12) 0.004(13) 0.013(12)
N6Z 0.030(14) 0.021(11) 0.024(12) 0.007(10) 0.007(11) 0.016(11)
O1Z 0.036(17) 0.033(16) 0.017(15) 0.014(14) 0.005(14) 0.003(15)
O2Z 0.031(17) 0.021(16) 0.031(16) 0.009(14) 0.006(15) 0.010(14)
O3Z 0.029(17) 0.028(15) 0.026(16) 0.011(14) 0.002(14) 0.007(14)
N6B 0.010(4) 0.010(4) 0.010(4) 0.0006(17) 0.0020(18) 0.0034(19)
O1B 0.011(4) 0.010(4) 0.012(4) 0.001(3) 0.001(3) 0.004(3)
O2B 0.010(4) 0.010(4) 0.010(4) 0.000(3) 0.001(3) 0.004(3)
O3B 0.011(4) 0.010(4) 0.011(4) 0.001(3) 0.002(3) 0.004(3)

loop_
_atom_type_symbol
_atom_type_description
_atom_type_scat_dispersion_real
_atom_type_scat_dispersion_imag
_atom_type_scat_source
C C 0.0033 0.0016 'International Tables Vol C Tables 4.2.6.8 and 6.1.1.4'
H H 0.0000 0.0000 'International Tables Vol C Tables 4.2.6.8 and 6.1.1.4'
N N 0.0061 0.0033 'International Tables Vol C Tables 4.2.6.8 and 6.1.1.4'
O O 0.0106 0.0060 'International Tables Vol C Tables 4.2.6.8 and 6.1.1.4'
Ag Ag -0.8971 1.1015 'International Tables Vol C Tables 4.2.6.8 and 6.1.1.4'

loop_
_geom_angle_atom_site_label_1
_geom_angle_atom_site_label_2
_geom_angle_atom_site_label_3
_geom_angle
_geom_angle_site_symmetry_1
_geom_angle_site_symmetry_3
N2B Ag1 N2A 176.1(10) . .
N3B Ag2 N5D 163.2(10) . 1_556
N3B Ag2 O2C 110.7(9) . 1_566
N5D Ag2 O2C 83.4(9) 1_556 1_566
N3B Ag2 N3C 91.8(10) . .
N5D Ag2 N3C 101.4(9) 1_556 .
O2C Ag2 N3C 72.9(8) 1_566 .
N4C Ag3 N1B 166.9(10) . 1_556
N4C Ag3 O2C 83.2(8) . 1_566
N1B Ag3 O2C 103.8(9) 1_556 1_566
N4C Ag3 Ag5 97.6(8) . 1_666
N1B Ag3 Ag5 89.2(7) 1_556 1_666
O2C Ag3 Ag5 117.1(6) 1_566 1_666
N4B Ag4 N1C 165.7(10) . 1_565
N4B Ag4 O3Y 107(3) . .
N1C Ag4 O3Y 87(3) 1_565 .
N1D Ag5 N4A 166.8(10) 1_545 .
N1D Ag5 Ag3 88.3(8) 1_545 1_444
N4A Ag5 Ag3 104.2(7) . 1_444
N1A Ag6 N4D 168.4(11) . 1_556
N3D Ag7 N3A 111.7(10) . .
N3D Ag7 O1C 152.9(10) . .
N3A Ag7 O1C 80.9(10) . .
N3D Ag7 N5C 99.3(10) . 1_554
N3A Ag7 N5C 134.1(9) . 1_554
O1C Ag7 N5C 86.6(10) . 1_554
N5A C1A N4A 126(3) . .
N5A C1A N1A 128(3) . .
N4A C1A N1A 106(3) . .
N4B C1B N5B 126(3) . .
N4B C1B N1B 108(3) . .
N5B C1B N1B 126(3) . .
N4C C1C N1C 117(3) . .
N4C C1C N5C 120(3) . .
N1C C1C N5C 122(3) . .
N1D C1D N4D 112(3) . .
N1D C1D N5D 131(3) . .
N4D C1D N5D 118(3) . .
N2A N1A C1A 105(3) . .
N2A N1A Ag6 123(2) . .
C1A N1A Ag6 132(2) . .
N3A N2A N1A 111(3) . .
N3A N2A Ag1 121(2) . .
N1A N2A Ag1 127(2) . .
N4A N3A N2A 108(3) . .
N4A N3A Ag7 133(2) . .
N2A N3A Ag7 119(2) . .
N3A N4A C1A 110(3) . .
N3A N4A Ag5 119(2) . .
C1A N4A Ag5 130(2) . .
N2B N1B C1B 109(3) . .
N2B N1B Ag3 117.7(19) . 1_554
C1B N1B Ag3 133(2) . 1_554
N3B N2B N1B 107(3) . .
N3B N2B Ag1 116(2) . .
N1B N2B Ag1 137(2) . .
N2B N3B N4B 110(3) . .
N2B N3B Ag2 121(2) . .
N4B N3B Ag2 127(2) . .
C1B N4B N3B 105(3) . .
C1B N4B Ag4 132(3) . .
N3B N4B Ag4 122(2) . .
C1C N1C N2C 102(3) . .
C1C N1C Ag4 137(2) . 1_545
N2C N1C Ag4 120.3(19) . 1_545
N3C N2C N1C 110(3) . .
N2C N3C N4C 111(2) . .
N2C N3C Ag2 112.7(19) . .
N4C N3C Ag2 129(2) . .
C1C N4C N3C 100(2) . .
C1C N4C Ag3 136(2) . .
N3C N4C Ag3 124(2) . .
C1C N5C Ag7 110(2) . 1_556
O2C N6C O1C 125(3) . .
O2C N6C O3C 117(3) . .
O1C N6C O3C 117(3) . .
C1D N1D N2D 107(3) . .
C1D N1D Ag5 140(2) . 1_565
N2D N1D Ag5 113(2) . 1_565
N3D N2D N1D 107(3) . .
N4D N3D N2D 109(3) . .
N4D N3D Ag7 130(2) . .
N2D N3D Ag7 119(2) . .
N3D N4D C1D 105(3) . .
N3D N4D Ag6 120(2) . 1_554
C1D N4D Ag6 135(2) . 1_554
C1D N5D Ag2 110(2) . 1_554
N6C O1C Ag7 112(2) . .
N6C O2C Ag2 114(2) . 1_544
N6C O2C Ag3 120(2) . 1_544
Ag2 O2C Ag3 120.7(9) 1_544 1_544
O1A N6A O2A 121(2) . .
O1A N6A O3A 120(2) . .
O2A N6A O3A 119(2) . .
O2Z N6Z O1Z 120(2) . .
O2Z N6Z O3Z 120(2) . .
O1Z N6Z O3Z 120(2) . .
O2B N6B O3B 121.8(18) . .
O2B N6B O1B 119.8(17) . .
O3B N6B O1B 118.4(17) . .
O3Y N6Y O2Y 120(2) . .
O3Y N6Y O1Y 120(2) . .
O2Y N6Y O1Y 120(2) . .
N6Y O3Y Ag4 157(7) . .

loop_
_geom_bond_atom_site_label_1
_geom_bond_atom_site_label_2
_geom_bond_distance
_geom_bond_site_symmetry_2
Ag1 N2B 2.23(3) .
Ag1 N2A 2.25(3) .
Ag2 N3B 2.22(3) .
Ag2 N5D 2.40(3) 1_556
Ag2 O2C 2.42(2) 1_566
Ag2 N3C 2.58(3) .
Ag3 N4C 2.13(3) .
Ag3 N1B 2.17(3) 1_556
Ag3 O2C 2.57(3) 1_566
Ag3 Ag5 3.322(4) 1_666
Ag4 N4B 2.15(3) .
Ag4 N1C 2.17(3) 1_565
Ag4 O3Y 2.39(9) .
Ag5 N1D 2.15(3) 1_545
Ag5 N4A 2.19(3) .
Ag5 Ag3 3.322(4) 1_444
Ag6 N1A 2.11(3) .
Ag6 N4D 2.15(3) 1_556
Ag7 N3D 2.19(3) .
Ag7 N3A 2.28(3) .
Ag7 O1C 2.29(3) .
Ag7 N5C 2.53(3) 1_554
C1A N5A 1.30(4) .
C1A N4A 1.37(4) .
C1A N1A 1.38(4) .
C1B N4B 1.32(5) .
C1B N5B 1.33(4) .
C1B N1B 1.37(5) .
C1C N4C 1.30(4) .
C1C N1C 1.33(4) .
C1C N5C 1.47(4) .
C1D N1D 1.25(4) .
C1D N4D 1.39(5) .
C1D N5D 1.40(4) .
N1A N2A 1.35(4) .
N2A N3A 1.31(4) .
N3A N4A 1.29(4) .
N1B N2B 1.35(4) .
N1B Ag3 2.17(3) 1_554
N2B N3B 1.29(4) .
N3B N4B 1.42(4) .
N1C N2C 1.35(4) .
N1C Ag4 2.17(3) 1_545
N2C N3C 1.28(4) .
N3C N4C 1.39(3) .
N5C Ag7 2.53(3) 1_556
N6C O2C 1.20(4) .
N6C O1C 1.27(4) .
N6C O3C 1.28(4) .
N1D N2D 1.39(4) .
N1D Ag5 2.15(3) 1_565
N2D N3D 1.34(4) .
N3D N4D 1.34(4) .
N4D Ag6 2.15(3) 1_554
N5D Ag2 2.40(3) 1_554
O2C Ag2 2.42(2) 1_544
O2C Ag3 2.57(3) 1_544
N6A O1A 1.23(3) .
N6A O2A 1.23(3) .
N6A O3A 1.24(3) .
N6Z O2Z 1.23(3) .
N6Z O1Z 1.24(3) .
N6Z O3Z 1.24(3) .
N6B O2B 1.26(2) .
N6B O3B 1.27(2) .
N6B O1B 1.28(2) .
N6Y O3Y 1.27(2) .
N6Y O2Y 1.27(2) .
N6Y O1Y 1.27(2) .
